data_4088513
loop_
_publ_author_name
'Mikhaylov, Vladimir N.'
'Sorokoumov, Viktor N.'
'Korvinson, Kirill A.'
'Novikov, Alexander S.'
'Balova, Irina A.'

_publ_section_title
;
 Synthesis and Simple Immobilization of Palladium(II) Acyclic
 Diaminocarbene Complexes on Polystyrene Support as Efficient Catalysts
 for Sonogashira and Suzuki--Miyaura Cross-Coupling
;
_journal_issue 11
_journal_name_full Organometallics
_journal_page_first 1684
_journal_paper_doi 10.1021/acs.organomet.6b00144
_journal_volume 35
_journal_year 2016
_chemical_formula_sum 'C28 H40 Cl2 N4 Pd'
_chemical_formula_weight 609.94
_space_group_IT_number 2
_space_group_name_Hall '-P 1'
_space_group_name_H-M_alt 'P -1'
_symmetry_cell_setting triclinic
_symmetry_space_group_name_H-M 'P -1'
_atom_sites_solution_hydrogens geom
_atom_sites_solution_primary direct
_atom_sites_solution_secondary difmap
_audit_creation_method SHELXL-97
_cell_angle_alpha 96.504(3)
_cell_angle_beta 99.873(4)
_cell_angle_gamma 100.678(3)
_cell_formula_units_Z 2
_cell_length_a 9.7850(5)
_cell_length_b 11.2806(3)
_cell_length_c 14.3842(7)
_cell_measurement_reflns_used 15947
_cell_measurement_temperature 100(2)
_cell_measurement_theta_max 31.8544
_cell_measurement_theta_min 2.8264
_cell_volume 1519.79(12)
_computing_cell_refinement
;
CrysAlisPro, Agilent Technologies,
Version 1.171.36.20 (release 27-06-2012 CrysAlis171 .NET)
(compiled Jul 11 2012,15:38:31)
;
_computing_data_collection
;
CrysAlisPro, Agilent Technologies,
Version 1.171.36.20 (release 27-06-2012 CrysAlis171 .NET)
(compiled Jul 11 2012,15:38:31)
;
_computing_data_reduction
;
CrysAlisPro, Agilent Technologies,
Version 1.171.36.20 (release 27-06-2012 CrysAlis171 .NET)
(compiled Jul 11 2012,15:38:31)
;
_computing_publication_material
;
O. V. Dolomanov, L. J. Bourhis, R. J. Gildea, J. A. K. Howard and H. Puschmann,
OLEX2: a complete structure solution, refinement and analysis program.
J. Appl. Cryst. (2009). 42, 339-341.
;
_computing_structure_refinement 'SHELXL-97 (Sheldrick, 2008)'
_computing_structure_solution 'SHELXS-97 (Sheldrick, 2008)'
_diffrn_ambient_temperature 100(2)
_diffrn_detector_area_resol_mean 16.2096
_diffrn_measured_fraction_theta_full 0.999
_diffrn_measured_fraction_theta_max 0.999
_diffrn_measurement_device_type 'Xcalibur, Eos'
_diffrn_measurement_method '\w scans'
_diffrn_radiation_monochromator graphite
_diffrn_radiation_source 'Enhance (Mo) X-ray Source'
_diffrn_radiation_type MoK\a
_diffrn_radiation_wavelength 0.71073
_diffrn_reflns_av_R_equivalents 0.0251
_diffrn_reflns_av_sigmaI/netI 0.0248
_diffrn_reflns_limit_h_max 12
_diffrn_reflns_limit_h_min -12
_diffrn_reflns_limit_k_max 14
_diffrn_reflns_limit_k_min -14
_diffrn_reflns_limit_l_max 18
_diffrn_reflns_limit_l_min -18
_diffrn_reflns_number 24716
_diffrn_reflns_theta_full 27.50
_diffrn_reflns_theta_max 27.50
_diffrn_reflns_theta_min 2.83
_exptl_absorpt_coefficient_mu 0.808
_exptl_absorpt_correction_T_max 1.00000
_exptl_absorpt_correction_T_min 0.95394
_exptl_absorpt_correction_type multi-scan
_exptl_absorpt_process_details
;
CrysAlisPro, Agilent Technologies,
Version 1.171.36.20 (release 27-06-2012 CrysAlis171 .NET)
(compiled Jul 11 2012,15:38:31)
Empirical absorption correction using spherical harmonics,
 implemented in SCALE3 ABSPACK scaling algorithm.
;
_exptl_crystal_colour colourless
_exptl_crystal_density_diffrn 1.333
_exptl_crystal_density_method 'not measured'
_exptl_crystal_description prism
_exptl_crystal_F_000 632
_exptl_crystal_size_max 0.12
_exptl_crystal_size_mid 0.10
_exptl_crystal_size_min 0.05
_refine_diff_density_max 0.932
_refine_diff_density_min -0.418
_refine_diff_density_rms 0.063
_refine_ls_extinction_method none
_refine_ls_goodness_of_fit_ref 0.944
_refine_ls_hydrogen_treatment mixed
_refine_ls_matrix_type full
_refine_ls_number_parameters 325
_refine_ls_number_reflns 6987
_refine_ls_number_restraints 0
_refine_ls_restrained_S_all 0.944
_refine_ls_R_factor_all 0.0267
_refine_ls_R_factor_gt 0.0237
_refine_ls_shift/su_max 0.001
_refine_ls_shift/su_mean 0.000
_refine_ls_structure_factor_coef Fsqd
_refine_ls_weighting_details 'calc w=1/[\s^2^(Fo^2^)+(0.0475P)^2^+1.2456P] where P=(Fo^2^+2Fc^2^)/3'
_refine_ls_weighting_scheme calc
_refine_ls_wR_factor_gt 0.0713
_refine_ls_wR_factor_ref 0.0733
_reflns_number_gt 6512
_reflns_number_total 6987
_reflns_threshold_expression >2sigma(I)
_cod_data_source_file om6b00144_si_002.cif
_cod_data_source_block korv_pd
_cod_original_cell_volume 1519.79(11)
_cod_original_sg_symbol_H-M P-1
_cod_database_code 4088513

loop_
_symmetry_equiv_pos_as_xyz
'x, y, z'
'-x, -y, -z'

loop_
_atom_site_label
_atom_site_type_symbol
_atom_site_fract_x
_atom_site_fract_y
_atom_site_fract_z
_atom_site_U_iso_or_equiv
_atom_site_adp_type
_atom_site_occupancy
_atom_site_symmetry_multiplicity
_atom_site_calc_flag
_atom_site_refinement_flags
Pd1 Pd 0.235688(13) 0.946799(11) 0.193991(9) 0.01135(5) Uani 1 1 d .
Cl1 Cl 0.42044(5) 1.07313(4) 0.14450(3) 0.01803(10) Uani 1 1 d .
N4 N 0.23062(17) 1.13984(15) 0.36833(12) 0.0188(3) Uani 1 1 d .
N2 N 0.11019(16) 0.75287(14) 0.28899(11) 0.0144(3) Uani 1 1 d .
H2 H 0.0407 0.7080 0.3063 0.017 Uiso 1 1 calc R
N3 N 0.25642(17) 0.74379(15) 0.03360(12) 0.0167(3) Uani 1 1 d .
C1 C 0.07857(19) 0.83536(16) 0.23451(13) 0.0130(3) Uani 1 1 d .
N1 N -0.05785(17) 0.83978(15) 0.21302(12) 0.0171(3) Uani 1 1 d .
H1 H -0.1100 0.8025 0.2476 0.020 Uiso 1 1 calc R
C24 C 0.23358(19) 1.07124(17) 0.30402(14) 0.0158(4) Uani 1 1 d .
C19 C 0.2422(2) 0.81618(17) 0.09143(14) 0.0161(4) Uani 1 1 d .
C20 C 0.2817(2) 0.65313(17) -0.04009(14) 0.0190(4) Uani 1 1 d .
C12 C 0.3539(2) 0.85590(18) 0.48587(14) 0.0184(4) Uani 1 1 d .
H12 H 0.3829 0.9220 0.4555 0.022 Uiso 1 1 calc R
C6 C 0.25261(18) 0.73086(16) 0.32261(13) 0.0137(3) Uani 1 1 d .
H6 H 0.3212 0.7947 0.3045 0.016 Uiso 1 1 calc R
C7 C 0.28278(19) 0.74399(17) 0.43156(13) 0.0140(3) Uani 1 1 d .
C23 C 0.2471(2) 0.69787(18) -0.13605(14) 0.0205(4) Uani 1 1 d .
H23A H 0.1502 0.7067 -0.1478 0.031 Uiso 1 1 calc R
H23B H 0.2609 0.6398 -0.1859 0.031 Uiso 1 1 calc R
H23C H 0.3086 0.7752 -0.1348 0.031 Uiso 1 1 calc R
C13 C 0.27191(19) 0.60805(17) 0.27618(13) 0.0141(3) Uani 1 1 d .
C11 C 0.3815(2) 0.86910(19) 0.58514(15) 0.0221(4) Uani 1 1 d .
H11 H 0.4290 0.9440 0.6206 0.027 Uiso 1 1 calc R
C8 C 0.2386(2) 0.64666(18) 0.47869(14) 0.0181(4) Uani 1 1 d .
H8 H 0.1904 0.5719 0.4434 0.022 Uiso 1 1 calc R
C27 C 0.3410(2) 1.33472(19) 0.46727(16) 0.0239(4) Uani 1 1 d .
H27A H 0.4310 1.3109 0.4744 0.036 Uiso 1 1 calc R
H27B H 0.3385 1.3887 0.5233 0.036 Uiso 1 1 calc R
H27C H 0.3280 1.3757 0.4125 0.036 Uiso 1 1 calc R
C18 C 0.1586(2) 0.50960(18) 0.23930(14) 0.0179(4) Uani 1 1 d .
H18 H 0.0660 0.5189 0.2388 0.021 Uiso 1 1 calc R
C9 C 0.2658(2) 0.66021(19) 0.57849(15) 0.0225(4) Uani 1 1 d .
H9 H 0.2350 0.5950 0.6092 0.027 Uiso 1 1 calc R
C15 C 0.4346(2) 0.47940(19) 0.23923(15) 0.0219(4) Uani 1 1 d .
H15 H 0.5271 0.4698 0.2394 0.026 Uiso 1 1 calc R
C14 C 0.4100(2) 0.59182(18) 0.27523(14) 0.0186(4) Uani 1 1 d .
H14 H 0.4863 0.6568 0.2989 0.022 Uiso 1 1 calc R
C10 C 0.3390(2) 0.7715(2) 0.63157(14) 0.0227(4) Uani 1 1 d .
H10 H 0.3593 0.7805 0.6979 0.027 Uiso 1 1 calc R
C16 C 0.3222(2) 0.38198(19) 0.20319(15) 0.0223(4) Uani 1 1 d .
H16 H 0.3385 0.3069 0.1791 0.027 Uiso 1 1 calc R
C2 C -0.1356(2) 0.89864(18) 0.13884(15) 0.0195(4) Uani 1 1 d .
C25 C 0.2227(2) 1.22175(18) 0.45409(14) 0.0204(4) Uani 1 1 d .
C17 C 0.1841(2) 0.39733(18) 0.20325(15) 0.0217(4) Uani 1 1 d .
H17 H 0.1082 0.3321 0.1790 0.026 Uiso 1 1 calc R
C28 C 0.0762(2) 1.2546(2) 0.43656(18) 0.0301(5) Uani 1 1 d .
H28A H 0.0651 1.2937 0.3806 0.045 Uiso 1 1 calc R
H28B H 0.0678 1.3090 0.4907 0.045 Uiso 1 1 calc R
H28C H 0.0040 1.1817 0.4274 0.045 Uiso 1 1 calc R
C21 C 0.4387(3) 0.6486(3) -0.01431(18) 0.0343(5) Uani 1 1 d .
H21A H 0.4957 0.7273 -0.0155 0.051 Uiso 1 1 calc R
H21B H 0.4601 0.5890 -0.0597 0.051 Uiso 1 1 calc R
H21C H 0.4590 0.6268 0.0484 0.051 Uiso 1 1 calc R
C26 C 0.2420(3) 1.1497(2) 0.53778(16) 0.0303(5) Uani 1 1 d .
H26A H 0.1707 1.0758 0.5247 0.046 Uiso 1 1 calc R
H26B H 0.2332 1.1982 0.5949 0.046 Uiso 1 1 calc R
H26C H 0.3343 1.1301 0.5461 0.046 Uiso 1 1 calc R
C4 C -0.2809(2) 0.8978(2) 0.16523(19) 0.0329(5) Uani 1 1 d .
H4A H -0.3267 0.8155 0.1676 0.049 Uiso 1 1 calc R
H4B H -0.3383 0.9311 0.1181 0.049 Uiso 1 1 calc R
H4C H -0.2688 0.9462 0.2266 0.049 Uiso 1 1 calc R
C3 C -0.1523(3) 0.8215(2) 0.04150(16) 0.0285(5) Uani 1 1 d .
H3A H -0.0605 0.8211 0.0266 0.043 Uiso 1 1 calc R
H3B H -0.2074 0.8555 -0.0064 0.043 Uiso 1 1 calc R
H3C H -0.1997 0.7395 0.0432 0.043 Uiso 1 1 calc R
C22 C 0.1850(3) 0.5321(2) -0.03736(18) 0.0373(6) Uani 1 1 d .
H22A H 0.2095 0.5068 0.0238 0.056 Uiso 1 1 calc R
H22B H 0.1962 0.4717 -0.0865 0.056 Uiso 1 1 calc R
H22C H 0.0882 0.5413 -0.0476 0.056 Uiso 1 1 calc R
C5 C -0.0633(2) 1.0301(2) 0.13779(18) 0.0301(5) Uani 1 1 d .
H5A H -0.0481 1.0758 0.2005 0.045 Uiso 1 1 calc R
H5B H -0.1225 1.0658 0.0935 0.045 Uiso 1 1 calc R
H5C H 0.0262 1.0316 0.1187 0.045 Uiso 1 1 calc R
Cl2 Cl -0.19111(5) 0.60221(4) 0.29247(3) 0.01977(10) Uani 1 1 d .

loop_
_atom_site_aniso_label
_atom_site_aniso_U_11
_atom_site_aniso_U_22
_atom_site_aniso_U_33
_atom_site_aniso_U_23
_atom_site_aniso_U_13
_atom_site_aniso_U_12
Pd1 0.01295(8) 0.01120(8) 0.00983(8) 0.00086(5) 0.00150(5) 0.00347(5)
Cl1 0.0164(2) 0.0174(2) 0.0207(2) 0.00420(17) 0.00502(17) 0.00239(16)
N4 0.0182(8) 0.0195(8) 0.0183(8) 0.0005(7) 0.0028(6) 0.0046(6)
N2 0.0107(7) 0.0167(7) 0.0163(8) 0.0058(6) 0.0024(6) 0.0026(6)
N3 0.0187(8) 0.0163(8) 0.0149(8) 0.0007(6) 0.0044(6) 0.0030(6)
C1 0.0158(8) 0.0129(8) 0.0095(8) -0.0013(6) 0.0015(6) 0.0038(6)
N1 0.0145(7) 0.0206(8) 0.0179(8) 0.0078(6) 0.0031(6) 0.0052(6)
C24 0.0155(8) 0.0151(8) 0.0163(9) 0.0016(7) 0.0021(7) 0.0031(7)
C19 0.0163(9) 0.0163(9) 0.0157(9) 0.0039(7) 0.0029(7) 0.0028(7)
C20 0.0268(10) 0.0153(9) 0.0165(9) -0.0012(7) 0.0098(8) 0.0056(7)
C12 0.0200(9) 0.0165(9) 0.0178(10) 0.0034(7) 0.0022(7) 0.0029(7)
C6 0.0119(8) 0.0156(8) 0.0132(9) 0.0033(7) 0.0005(6) 0.0034(6)
C7 0.0125(8) 0.0171(9) 0.0135(9) 0.0034(7) 0.0014(7) 0.0060(7)
C23 0.0267(10) 0.0180(9) 0.0167(10) 0.0008(7) 0.0064(8) 0.0033(8)
C13 0.0164(8) 0.0165(9) 0.0099(8) 0.0031(7) 0.0011(6) 0.0051(7)
C11 0.0233(10) 0.0221(10) 0.0173(10) -0.0015(8) 0.0000(8) 0.0019(8)
C8 0.0204(9) 0.0162(9) 0.0171(9) 0.0027(7) 0.0031(7) 0.0026(7)
C27 0.0266(10) 0.0205(10) 0.0221(10) -0.0042(8) 0.0015(8) 0.0062(8)
C18 0.0135(8) 0.0206(9) 0.0183(9) 0.0002(7) 0.0012(7) 0.0039(7)
C9 0.0288(11) 0.0230(10) 0.0179(10) 0.0076(8) 0.0064(8) 0.0063(8)
C15 0.0177(9) 0.0289(11) 0.0214(10) 0.0025(8) 0.0038(8) 0.0115(8)
C14 0.0143(9) 0.0234(10) 0.0167(9) 0.0010(7) 0.0014(7) 0.0030(7)
C10 0.0250(10) 0.0316(11) 0.0120(9) 0.0037(8) 0.0029(7) 0.0075(8)
C16 0.0280(10) 0.0224(10) 0.0189(10) 0.0005(8) 0.0059(8) 0.0119(8)
C2 0.0164(9) 0.0216(10) 0.0212(10) 0.0067(8) -0.0011(7) 0.0083(7)
C25 0.0248(10) 0.0205(10) 0.0157(9) -0.0031(7) 0.0040(8) 0.0078(8)
C17 0.0196(9) 0.0192(10) 0.0231(10) -0.0022(8) 0.0013(8) 0.0021(7)
C28 0.0246(11) 0.0368(13) 0.0297(12) -0.0030(10) 0.0066(9) 0.0119(9)
C21 0.0365(13) 0.0482(15) 0.0271(12) 0.0080(11) 0.0093(10) 0.0271(11)
C26 0.0491(14) 0.0261(11) 0.0196(11) 0.0020(9) 0.0111(10) 0.0144(10)
C4 0.0190(10) 0.0447(14) 0.0394(14) 0.0120(11) 0.0039(9) 0.0159(10)
C3 0.0316(12) 0.0333(12) 0.0208(11) 0.0057(9) -0.0028(9) 0.0141(9)
C22 0.0677(18) 0.0178(11) 0.0242(12) -0.0003(9) 0.0199(12) -0.0048(11)
C5 0.0260(11) 0.0235(11) 0.0398(14) 0.0123(9) -0.0051(9) 0.0088(9)
Cl2 0.0188(2) 0.0176(2) 0.0219(2) -0.00030(17) 0.00776(18) -0.00008(17)

loop_
_atom_type_symbol
_atom_type_description
_atom_type_scat_dispersion_real
_atom_type_scat_dispersion_imag
_atom_type_scat_source
C C 0.0033 0.0016 'International Tables Vol C Tables 4.2.6.8 and 6.1.1.4'
H H 0.0000 0.0000 'International Tables Vol C Tables 4.2.6.8 and 6.1.1.4'
Cl Cl 0.1484 0.1585 'International Tables Vol C Tables 4.2.6.8 and 6.1.1.4'
N N 0.0061 0.0033 'International Tables Vol C Tables 4.2.6.8 and 6.1.1.4'
Pd Pd -0.9988 1.0072 'International Tables Vol C Tables 4.2.6.8 and 6.1.1.4'

loop_
_geom_angle_atom_site_label_1
_geom_angle_atom_site_label_2
_geom_angle_atom_site_label_3
_geom_angle
C19 Pd1 C24 176.01(8)
C19 Pd1 C1 90.28(7)
C24 Pd1 C1 88.05(7)
C19 Pd1 Cl1 88.43(5)
C24 Pd1 Cl1 93.22(5)
C1 Pd1 Cl1 178.67(5)
C24 N4 C25 176.3(2)
C1 N2 C6 126.28(15)
C1 N2 H2 116.9
C6 N2 H2 116.9
C19 N3 C20 177.37(19)
N2 C1 N1 116.07(16)
N2 C1 Pd1 119.30(13)
N1 C1 Pd1 124.60(14)
C1 N1 C2 130.72(17)
C1 N1 H1 114.6
C2 N1 H1 114.6
N4 C24 Pd1 178.01(17)
N3 C19 Pd1 175.05(17)
N3 C20 C22 107.48(17)
N3 C20 C23 107.44(16)
C22 C20 C23 111.71(18)
N3 C20 C21 106.31(17)
C22 C20 C21 112.3(2)
C23 C20 C21 111.25(17)
C11 C12 C7 120.42(18)
C11 C12 H12 119.8
C7 C12 H12 119.8
N2 C6 C13 112.29(14)
N2 C6 C7 109.35(14)
C13 C6 C7 112.29(15)
N2 C6 H6 107.6
C13 C6 H6 107.6
C7 C6 H6 107.6
C8 C7 C12 118.75(17)
C8 C7 C6 121.35(16)
C12 C7 C6 119.89(17)
C20 C23 H23A 109.5
C20 C23 H23B 109.5
H23A C23 H23B 109.5
C20 C23 H23C 109.5
H23A C23 H23C 109.5
H23B C23 H23C 109.5
C18 C13 C14 118.73(17)
C18 C13 C6 122.95(16)
C14 C13 C6 118.23(16)
C10 C11 C12 120.55(19)
C10 C11 H11 119.7
C12 C11 H11 119.7
C7 C8 C9 120.78(18)
C7 C8 H8 119.6
C9 C8 H8 119.6
C25 C27 H27A 109.5
C25 C27 H27B 109.5
H27A C27 H27B 109.5
C25 C27 H27C 109.5
H27A C27 H27C 109.5
H27B C27 H27C 109.5
C17 C18 C13 120.12(18)
C17 C18 H18 119.9
C13 C18 H18 119.9
C10 C9 C8 119.81(19)
C10 C9 H9 120.1
C8 C9 H9 120.1
C16 C15 C14 120.28(18)
C16 C15 H15 119.9
C14 C15 H15 119.9
C15 C14 C13 120.80(18)
C15 C14 H14 119.6
C13 C14 H14 119.6
C11 C10 C9 119.67(19)
C11 C10 H10 120.2
C9 C10 H10 120.2
C15 C16 C17 119.41(19)
C15 C16 H16 120.3
C17 C16 H16 120.3
N1 C2 C5 113.14(16)
N1 C2 C3 108.57(16)
C5 C2 C3 110.70(19)
N1 C2 C4 105.29(17)
C5 C2 C4 108.66(19)
C3 C2 C4 110.34(18)
N4 C25 C27 108.16(16)
N4 C25 C26 106.42(16)
C27 C25 C26 111.62(18)
N4 C25 C28 107.13(17)
C27 C25 C28 111.36(18)
C26 C25 C28 111.84(19)
C16 C17 C18 120.66(18)
C16 C17 H17 119.7
C18 C17 H17 119.7
C25 C28 H28A 109.5
C25 C28 H28B 109.5
H28A C28 H28B 109.5
C25 C28 H28C 109.5
H28A C28 H28C 109.5
H28B C28 H28C 109.5
C20 C21 H21A 109.5
C20 C21 H21B 109.5
H21A C21 H21B 109.5
C20 C21 H21C 109.5
H21A C21 H21C 109.5
H21B C21 H21C 109.5
C25 C26 H26A 109.5
C25 C26 H26B 109.5
H26A C26 H26B 109.5
C25 C26 H26C 109.5
H26A C26 H26C 109.5
H26B C26 H26C 109.5
C2 C4 H4A 109.5
C2 C4 H4B 109.5
H4A C4 H4B 109.5
C2 C4 H4C 109.5
H4A C4 H4C 109.5
H4B C4 H4C 109.5
C2 C3 H3A 109.5
C2 C3 H3B 109.5
H3A C3 H3B 109.5
C2 C3 H3C 109.5
H3A C3 H3C 109.5
H3B C3 H3C 109.5
C20 C22 H22A 109.5
C20 C22 H22B 109.5
H22A C22 H22B 109.5
C20 C22 H22C 109.5
H22A C22 H22C 109.5
H22B C22 H22C 109.5
C2 C5 H5A 109.5
C2 C5 H5B 109.5
H5A C5 H5B 109.5
C2 C5 H5C 109.5
H5A C5 H5C 109.5
H5B C5 H5C 109.5

loop_
_geom_bond_atom_site_label_1
_geom_bond_atom_site_label_2
_geom_bond_distance
Pd1 C19 1.9816(19)
Pd1 C24 1.9987(19)
Pd1 C1 2.0101(18)
Pd1 Cl1 2.3500(5)
N4 C24 1.145(3)
N4 C25 1.477(2)
N2 C1 1.328(2)
N2 C6 1.470(2)
N2 H2 0.8600
N3 C19 1.143(3)
N3 C20 1.472(2)
C1 N1 1.329(2)
N1 C2 1.492(2)
N1 H1 0.8600
C20 C22 1.519(3)
C20 C23 1.528(3)
C20 C21 1.530(3)
C12 C11 1.392(3)
C12 C7 1.398(3)
C12 H12 0.9300
C6 C13 1.527(2)
C6 C7 1.529(3)
C6 H6 0.9800
C7 C8 1.395(3)
C23 H23A 0.9600
C23 H23B 0.9600
C23 H23C 0.9600
C13 C18 1.397(3)
C13 C14 1.399(3)
C11 C10 1.387(3)
C11 H11 0.9300
C8 C9 1.400(3)
C8 H8 0.9300
C27 C25 1.524(3)
C27 H27A 0.9600
C27 H27B 0.9600
C27 H27C 0.9600
C18 C17 1.396(3)
C18 H18 0.9300
C9 C10 1.391(3)
C9 H9 0.9300
C15 C16 1.384(3)
C15 C14 1.393(3)
C15 H15 0.9300
C14 H14 0.9300
C10 H10 0.9300
C16 C17 1.394(3)
C16 H16 0.9300
C2 C5 1.523(3)
C2 C3 1.529(3)
C2 C4 1.532(3)
C25 C26 1.531(3)
C25 C28 1.534(3)
C17 H17 0.9300
C28 H28A 0.9600
C28 H28B 0.9600
C28 H28C 0.9600
C21 H21A 0.9600
C21 H21B 0.9600
C21 H21C 0.9600
C26 H26A 0.9600
C26 H26B 0.9600
C26 H26C 0.9600
C4 H4A 0.9600
C4 H4B 0.9600
C4 H4C 0.9600
C3 H3A 0.9600
C3 H3B 0.9600
C3 H3C 0.9600
C22 H22A 0.9600
C22 H22B 0.9600
C22 H22C 0.9600
C5 H5A 0.9600
C5 H5B 0.9600
C5 H5C 0.9600

loop_
_geom_torsion_atom_site_label_1
_geom_torsion_atom_site_label_2
_geom_torsion_atom_site_label_3
_geom_torsion_atom_site_label_4
_geom_torsion
C6 N2 C1 N1 -179.69(17)
C6 N2 C1 Pd1 -1.6(2)
C19 Pd1 C1 N2 80.43(15)
C24 Pd1 C1 N2 -95.94(15)
Cl1 Pd1 C1 N2 66(2)
C19 Pd1 C1 N1 -101.67(16)
C24 Pd1 C1 N1 81.96(16)
Cl1 Pd1 C1 N1 -116(2)
N2 C1 N1 C2 -164.88(18)
Pd1 C1 N1 C2 17.2(3)
C25 N4 C24 Pd1 0(8)
C19 Pd1 C24 N4 -42(6)
C1 Pd1 C24 N4 23(5)
Cl1 Pd1 C24 N4 -157(5)
C20 N3 C19 Pd1 -5(6)
C24 Pd1 C19 N3 -78(2)
C1 Pd1 C19 N3 -143(2)
Cl1 Pd1 C19 N3 37(2)
C19 N3 C20 C22 144(4)
C19 N3 C20 C23 -95(4)
C19 N3 C20 C21 24(4)
C1 N2 C6 C13 -111.1(2)
C1 N2 C6 C7 123.61(19)
C11 C12 C7 C8 0.9(3)
C11 C12 C7 C6 179.78(18)
N2 C6 C7 C8 85.2(2)
C13 C6 C7 C8 -40.2(2)
N2 C6 C7 C12 -93.73(19)
C13 C6 C7 C12 140.93(17)
N2 C6 C13 C18 -24.7(2)
C7 C6 C13 C18 99.0(2)
N2 C6 C13 C14 158.79(16)
C7 C6 C13 C14 -77.5(2)
C7 C12 C11 C10 0.0(3)
C12 C7 C8 C9 -0.5(3)
C6 C7 C8 C9 -179.43(18)
C14 C13 C18 C17 0.6(3)
C6 C13 C18 C17 -175.90(18)
C7 C8 C9 C10 -0.7(3)
C16 C15 C14 C13 0.4(3)
C18 C13 C14 C15 -0.7(3)
C6 C13 C14 C15 175.98(18)
C12 C11 C10 C9 -1.2(3)
C8 C9 C10 C11 1.5(3)
C14 C15 C16 C17 0.0(3)
C1 N1 C2 C5 -48.3(3)
C1 N1 C2 C3 75.0(3)
C1 N1 C2 C4 -166.9(2)
C24 N4 C25 C27 152(3)
C24 N4 C25 C26 32(3)
C24 N4 C25 C28 -88(3)
C15 C16 C17 C18 -0.1(3)
C13 C18 C17 C16 -0.2(3)
